data_4066620
loop_
_publ_author_name
'Pa\<zick\'y, Marek'
'Loos, Annette'
'Ferreira, Maria Jo\~ao'
'Serra, Daniel'
'Vinokurov, Nikolai'
'Rominger, Frank'
'J\"akel, Christoph'
'Hashmi, A. Stephen K.'
'Limbach, Michael'

_publ_section_title
;
 Synthesis, Reactivity, and Electrochemical Studies of Gold(I) and
 Gold(III) Complexes Supported by N-Heterocyclic Carbenes and Their
 Application in Catalysis
;
_journal_coden_ASTM ORGND7
_journal_issue 20
_journal_name_full Organometallics
_journal_page_first 4448
_journal_page_last 4458
_journal_paper_doi 10.1021/om1005484
_journal_volume 29
_journal_year 2010
_chemical_formula_sum 'C27 H24 Au F5 N2'
_chemical_formula_weight 668.45
_chemical_name_common 'in manuscript 3b'
_space_group_IT_number 15
_symmetry_cell_setting monoclinic
_symmetry_space_group_name_Hall '-C 2yc'
_symmetry_space_group_name_H-M 'C 1 2/c 1'
_atom_sites_solution_hydrogens geom
_atom_sites_solution_primary direct
_atom_sites_solution_secondary difmap
_audit_creation_method SHELXL-97
_cell_angle_alpha 90.00
_cell_angle_beta 120.391(2)
_cell_angle_gamma 90.00
_cell_formula_units_Z 12
_cell_length_a 29.524(3)
_cell_length_b 13.0862(11)
_cell_length_c 23.590(2)
_cell_measurement_reflns_used 5212
_cell_measurement_temperature 200(2)
_cell_measurement_theta_max 27.09
_cell_measurement_theta_min 2.21
_cell_volume 7861.8(12)
_computing_cell_refinement 'Bruker SAINT'
_computing_data_collection 'Bruker APEX'
_computing_data_reduction 'Bruker SAINT'
_computing_molecular_graphics 'Bruker SHELXTL'
_computing_publication_material 'Bruker SHELXTL'
_computing_structure_refinement 'SHELXL-97 (Sheldrick, 2008)'
_computing_structure_solution 'SHELXS-97 (Sheldrick, 2008)'
_diffrn_ambient_temperature 200(2)
_diffrn_measured_fraction_theta_full 0.997
_diffrn_measured_fraction_theta_max 0.997
_diffrn_measurement_device_type 'Bruker APEX'
_diffrn_measurement_method '\w scans'
_diffrn_radiation_monochromator graphite
_diffrn_radiation_source 'fine-focus sealed tube'
_diffrn_radiation_type MoK\a
_diffrn_radiation_wavelength 0.71073
_diffrn_reflns_av_R_equivalents 0.0371
_diffrn_reflns_av_sigmaI/netI 0.0331
_diffrn_reflns_limit_h_max 39
_diffrn_reflns_limit_h_min -39
_diffrn_reflns_limit_k_max 17
_diffrn_reflns_limit_k_min -17
_diffrn_reflns_limit_l_max 31
_diffrn_reflns_limit_l_min -31
_diffrn_reflns_number 40996
_diffrn_reflns_theta_full 28.33
_diffrn_reflns_theta_max 28.33
_diffrn_reflns_theta_min 2.21
_exptl_absorpt_coefficient_mu 5.666
_exptl_absorpt_correction_T_max 0.6599
_exptl_absorpt_correction_T_min 0.2349
_exptl_absorpt_correction_type multi-scan
_exptl_absorpt_process_details
;
Sheldrick, G. M. (2008). <i>SADABS</i>. University of G\"ottingen, Germany.
;
_exptl_crystal_colour colourless
_exptl_crystal_density_diffrn 1.694
_exptl_crystal_density_method 'not measured'
_exptl_crystal_description polyhedron
_exptl_crystal_F_000 3888
_exptl_crystal_size_max 0.36
_exptl_crystal_size_mid 0.21
_exptl_crystal_size_min 0.08
_refine_diff_density_max 1.437
_refine_diff_density_min -0.388
_refine_diff_density_rms 0.110
_refine_ls_extinction_method none
_refine_ls_goodness_of_fit_ref 1.055
_refine_ls_hydrogen_treatment constr
_refine_ls_matrix_type full
_refine_ls_number_parameters 506
_refine_ls_number_reflns 9776
_refine_ls_number_restraints 93
_refine_ls_restrained_S_all 1.054
_refine_ls_R_factor_all 0.0487
_refine_ls_R_factor_gt 0.0354
_refine_ls_shift/su_max 0.018
_refine_ls_shift/su_mean 0.001
_refine_ls_structure_factor_coef Fsqd
_refine_ls_weighting_details 'calc w=1/[\s^2^(Fo^2^)+(0.0460P)^2^+3.2530P] where P=(Fo^2^+2Fc^2^)/3'
_refine_ls_weighting_scheme calc
_refine_ls_wR_factor_gt 0.0809
_refine_ls_wR_factor_ref 0.0866
_reflns_number_gt 7933
_reflns_number_total 9776
_reflns_threshold_expression >2sigma(I)
_cod_data_source_file om1005484_si_002.cif
_cod_data_source_block pa16
_cod_depositor_comments
;
The following automatic conversions were performed:

'_symmetry_cell_setting' value 'Monoclinic' changed to 'monoclinic'
according to /home/saulius/struct/CIF-dictionaries/cif_core.dic
dictionary named 'cif_core.dic' version 2.4.1 from 2010-06-29.

Automatic conversion script
Id: cif_fix_values 1715 2011-07-08 13:25:40Z adriana 

 Updated bibliographic information.

 Antanas Vaitkus,
 2021-09-21
;
_cod_original_cell_volume 7861.6(12)
_cod_original_sg_symbol_H-M C2/c
_cod_database_code 4066620

loop_
_symmetry_equiv_pos_as_xyz
'x, y, z'
'-x, y, -z+1/2'
'x+1/2, y+1/2, z'
'-x+1/2, y+1/2, -z+1/2'
'-x, -y, -z'
'x, -y, z-1/2'
'-x+1/2, -y+1/2, -z'
'x+1/2, -y+1/2, z-1/2'

loop_
_atom_site_label
_atom_site_type_symbol
_atom_site_fract_x
_atom_site_fract_y
_atom_site_fract_z
_atom_site_U_iso_or_equiv
_atom_site_adp_type
_atom_site_occupancy
_atom_site_symmetry_multiplicity
_atom_site_calc_flag
_atom_site_refinement_flags
_atom_site_disorder_assembly
_atom_site_disorder_group
Au1 Au 0.175623(6) 0.224729(13) 0.650702(7) 0.04552(6) Uani 1 1 d . . .
C1 C 0.21271(16) 0.0943(3) 0.69304(19) 0.0448(9) Uani 1 1 d . . .
N2 N 0.22274(13) 0.0588(3) 0.75236(16) 0.0451(8) Uani 1 1 d . . .
C3 C 0.24625(18) -0.0362(4) 0.7652(2) 0.0560(11) Uani 1 1 d . . .
H3 H 0.2567 -0.0767 0.8033 0.067 Uiso 1 1 calc R . .
C4 C 0.25145(19) -0.0600(4) 0.7137(2) 0.0572(12) Uani 1 1 d . . .
H4 H 0.2668 -0.1204 0.7085 0.069 Uiso 1 1 calc R . .
N5 N 0.23028(14) 0.0194(3) 0.66967(17) 0.0486(8) Uani 1 1 d . . .
C11 C 0.21088(17) 0.1173(3) 0.79512(19) 0.0479(10) Uani 1 1 d . . .
C12 C 0.25188(19) 0.1696(4) 0.8468(2) 0.0535(11) Uani 1 1 d . . .
C13 C 0.2399(2) 0.2277(4) 0.8865(3) 0.0665(14) Uani 1 1 d . . .
H13 H 0.2672 0.2638 0.9225 0.080 Uiso 1 1 calc R . .
C14 C 0.1889(3) 0.2348(4) 0.8751(3) 0.0698(15) Uani 1 1 d . . .
C15 C 0.1502(2) 0.1785(4) 0.8235(2) 0.0642(13) Uani 1 1 d . . .
H15 H 0.1155 0.1808 0.8165 0.077 Uiso 1 1 calc R . .
C16 C 0.15919(18) 0.1199(4) 0.7823(2) 0.0530(11) Uani 1 1 d . . .
C17 C 0.3064(2) 0.1663(5) 0.8580(3) 0.0747(15) Uani 1 1 d . . .
H17A H 0.3306 0.1995 0.8999 0.112 Uiso 1 1 calc R . .
H17B H 0.3075 0.2021 0.8222 0.112 Uiso 1 1 calc R . .
H17C H 0.3171 0.0950 0.8592 0.112 Uiso 1 1 calc R . .
C18 C 0.1761(3) 0.3011(6) 0.9174(4) 0.106(2) Uani 1 1 d . . .
H18A H 0.1519 0.2647 0.9273 0.159 Uiso 1 1 calc R . .
H18B H 0.1596 0.3646 0.8940 0.159 Uiso 1 1 calc R . .
H18C H 0.2085 0.3173 0.9585 0.159 Uiso 1 1 calc R . .
C19 C 0.1162(2) 0.0595(5) 0.7264(3) 0.0768(17) Uani 1 1 d . . .
H19A H 0.0896 0.0402 0.7377 0.115 Uiso 1 1 calc R . .
H19B H 0.1311 -0.0022 0.7188 0.115 Uiso 1 1 calc R . .
H19C H 0.0999 0.1014 0.6865 0.115 Uiso 1 1 calc R . .
C21 C 0.22799(18) 0.0253(4) 0.6071(2) 0.0507(10) Uani 1 1 d . . .
C22 C 0.2690(2) 0.0724(5) 0.6052(3) 0.0691(15) Uani 1 1 d . . .
C23 C 0.2651(2) 0.0815(5) 0.5437(3) 0.0739(16) Uani 1 1 d . . .
H23 H 0.2927 0.1138 0.5409 0.089 Uiso 1 1 calc R . .
C24 C 0.2227(2) 0.0451(4) 0.4879(2) 0.0661(14) Uani 1 1 d . . .
C25 C 0.1831(2) -0.0031(4) 0.4924(2) 0.0626(12) Uani 1 1 d . . .
H25 H 0.1538 -0.0297 0.4537 0.075 Uiso 1 1 calc R . .
C26 C 0.18471(18) -0.0138(4) 0.5518(2) 0.0521(10) Uani 1 1 d . . .
C27 C 0.3153(2) 0.1156(6) 0.6660(3) 0.102(3) Uani 1 1 d . . .
H27A H 0.3032 0.1681 0.6850 0.154 Uiso 1 1 calc R . .
H27B H 0.3400 0.1460 0.6546 0.154 Uiso 1 1 calc R . .
H27C H 0.3329 0.0607 0.6982 0.154 Uiso 1 1 calc R . .
C28 C 0.2194(3) 0.0600(5) 0.4214(3) 0.090(2) Uani 1 1 d . . .
H28A H 0.2472 0.0205 0.4205 0.134 Uiso 1 1 calc R . .
H28B H 0.2237 0.1326 0.4150 0.134 Uiso 1 1 calc R . .
H28C H 0.1851 0.0365 0.3861 0.134 Uiso 1 1 calc R . .
C29 C 0.1397(2) -0.0615(4) 0.5551(3) 0.0711(15) Uani 1 1 d . . .
H29A H 0.1519 -0.1229 0.5827 0.107 Uiso 1 1 calc R . .
H29B H 0.1118 -0.0801 0.5108 0.107 Uiso 1 1 calc R . .
H29C H 0.1259 -0.0125 0.5742 0.107 Uiso 1 1 calc R . .
C31 C 0.13410(18) 0.3541(4) 0.6079(2) 0.0537(11) Uani 1 1 d . . .
C32 C 0.1034(2) 0.4025(4) 0.6284(3) 0.0691(14) Uani 1 1 d . . .
C33 C 0.0718(2) 0.4861(5) 0.5957(4) 0.0834(18) Uani 1 1 d . . .
C34 C 0.0709(3) 0.5238(5) 0.5415(4) 0.091(2) Uani 1 1 d . . .
C35 C 0.1005(3) 0.4796(5) 0.5185(3) 0.0818(17) Uani 1 1 d . . .
C36 C 0.1314(2) 0.3964(4) 0.5527(2) 0.0638(13) Uani 1 1 d . . .
F32 F 0.10281(13) 0.3673(2) 0.68785(16) 0.0757(8) Uani 1 1 d . . .
F33 F 0.04116(18) 0.5318(3) 0.6155(3) 0.1245(15) Uani 1 1 d . . .
F34 F 0.04066(18) 0.6066(3) 0.5089(2) 0.1349(17) Uani 1 1 d . . .
F35 F 0.09927(18) 0.5179(3) 0.4633(2) 0.1166(14) Uani 1 1 d . . .
F36 F 0.16025(14) 0.3547(3) 0.52833(17) 0.0901(10) Uani 1 1 d . . .
Au2 Au 0.0000 1.046785(15) 0.2500 0.03999(7) Uani 1 2 d S . .
C41 C 0.0000 1.1993(4) 0.2500 0.0381(12) Uani 1 2 d S . .
N42 N 0.00240(16) 1.2625(2) 0.29657(17) 0.0458(8) Uani 1 1 d . . .
C43 C 0.0013(2) 1.3632(3) 0.2787(2) 0.0634(14) Uani 1 1 d . . .
H43 H 0.0022 1.4216 0.3032 0.076 Uiso 1 1 calc R . .
C51 C 0.00704(17) 1.2276(3) 0.35738(19) 0.0401(9) Uani 1 1 d . A .
C52 C 0.05713(18) 1.2084(3) 0.4100(2) 0.0503(10) Uani 1 1 d . . .
C53 C 0.06113(19) 1.1769(4) 0.4686(2) 0.0536(11) Uani 1 1 d . A .
H53 H 0.0948 1.1623 0.5052 0.064 Uiso 1 1 calc R . .
C54 C 0.01743(18) 1.1662(3) 0.4751(2) 0.0500(10) Uani 1 1 d . . .
C55 C -0.03159(18) 1.1847(4) 0.4206(2) 0.0533(11) Uani 1 1 d . A .
H55 H -0.0619 1.1761 0.4244 0.064 Uiso 1 1 calc R . .
C56 C -0.03779(18) 1.2151(3) 0.3616(2) 0.0479(10) Uani 1 1 d . . .
C57 C 0.1050(2) 1.2195(5) 0.4026(3) 0.0814(18) Uani 1 1 d . A .
H57A H 0.1038 1.1677 0.3718 0.122 Uiso 1 1 calc R . .
H57B H 0.1368 1.2101 0.4455 0.122 Uiso 1 1 calc R . .
H57C H 0.1052 1.2877 0.3856 0.122 Uiso 1 1 calc R . .
C58 C 0.0236(2) 1.1363(5) 0.5406(2) 0.0719(15) Uani 1 1 d . A .
H58A H 0.0606 1.1426 0.5751 0.108 Uiso 1 1 calc R . .
H58B H 0.0121 1.0654 0.5385 0.108 Uiso 1 1 calc R . .
H58C H 0.0022 1.1815 0.5507 0.108 Uiso 1 1 calc R . .
C59 C -0.0915(2) 1.2358(5) 0.3036(3) 0.0771(17) Uani 1 1 d . A .
H59A H -0.1183 1.2089 0.3125 0.116 Uiso 1 1 calc R . .
H59B H -0.0948 1.2022 0.2645 0.116 Uiso 1 1 calc R . .
H59C H -0.0963 1.3096 0.2960 0.116 Uiso 1 1 calc R . .
C61 C 0.0072(6) 0.8917(2) 0.2615(5) 0.054(3) Uani 0.50 1 d PGU A -1
C62 C 0.0256(5) 0.8478(3) 0.3230(4) 0.078(4) Uani 0.50 1 d PGU A -1
C63 C 0.0286(3) 0.7421(3) 0.3298(4) 0.131(5) Uani 0.50 1 d PGU A -1
C64 C 0.0131(4) 0.6803(2) 0.2751(4) 0.150(6) Uani 0.50 1 d PGU A -1
C65 C -0.0053(4) 0.7241(3) 0.2136(4) 0.139(6) Uani 0.50 1 d PGU A -1
C66 C -0.0082(5) 0.8298(3) 0.2068(4) 0.087(4) Uani 0.50 1 d PGU A -1
F62 F 0.0394(6) 0.9038(5) 0.3709(5) 0.096(4) Uani 0.50 1 d PGU A -1
F63 F 0.0429(4) 0.7026(5) 0.3848(4) 0.202(7) Uani 0.50 1 d PGU A -1
F64 F 0.0202(5) 0.5821(2) 0.2860(5) 0.248(10) Uani 0.50 1 d PGU A -1
F65 F -0.0230(4) 0.6545(5) 0.1554(4) 0.177(6) Uani 0.50 1 d PGU A -1
F66 F -0.0301(7) 0.8657(5) 0.1419(4) 0.106(3) Uani 0.50 1 d PGU A -1

loop_
_atom_site_aniso_label
_atom_site_aniso_U_11
_atom_site_aniso_U_22
_atom_site_aniso_U_33
_atom_site_aniso_U_23
_atom_site_aniso_U_13
_atom_site_aniso_U_12
Au1 0.04815(10) 0.05331(11) 0.03552(9) 0.00034(7) 0.02147(7) -0.00556(7)
C1 0.043(2) 0.054(2) 0.041(2) 0.0026(19) 0.0246(18) -0.0058(19)
N2 0.0431(19) 0.056(2) 0.0397(17) 0.0043(16) 0.0232(15) 0.0017(16)
C3 0.055(3) 0.061(3) 0.054(3) 0.013(2) 0.029(2) 0.007(2)
C4 0.056(3) 0.060(3) 0.062(3) 0.000(2) 0.035(2) 0.008(2)
N5 0.049(2) 0.057(2) 0.0462(19) -0.0007(17) 0.0285(17) -0.0041(17)
C11 0.056(3) 0.057(3) 0.037(2) 0.0095(19) 0.029(2) 0.003(2)
C12 0.060(3) 0.058(3) 0.043(2) 0.008(2) 0.026(2) -0.004(2)
C13 0.081(4) 0.070(3) 0.048(3) 0.001(2) 0.032(3) -0.008(3)
C14 0.100(5) 0.070(3) 0.057(3) 0.002(3) 0.053(3) 0.007(3)
C15 0.065(3) 0.081(4) 0.062(3) 0.005(3) 0.043(3) 0.008(3)
C16 0.052(3) 0.068(3) 0.042(2) 0.003(2) 0.027(2) 0.002(2)
C17 0.059(3) 0.082(4) 0.078(4) -0.009(3) 0.030(3) -0.012(3)
C18 0.145(7) 0.112(6) 0.096(5) -0.021(4) 0.086(5) 0.005(5)
C19 0.052(3) 0.121(5) 0.065(3) -0.013(3) 0.035(3) -0.006(3)
C21 0.052(3) 0.058(3) 0.048(2) -0.007(2) 0.030(2) -0.007(2)
C22 0.063(3) 0.103(4) 0.055(3) -0.024(3) 0.039(3) -0.028(3)
C23 0.074(3) 0.109(5) 0.059(3) -0.026(3) 0.048(3) -0.031(3)
C24 0.081(4) 0.078(4) 0.056(3) -0.019(3) 0.047(3) -0.015(3)
C25 0.069(3) 0.067(3) 0.050(3) -0.010(2) 0.029(2) -0.014(3)
C26 0.052(3) 0.051(3) 0.056(3) -0.004(2) 0.029(2) -0.008(2)
C27 0.080(4) 0.172(7) 0.066(3) -0.036(4) 0.044(3) -0.068(5)
C28 0.111(5) 0.115(5) 0.059(3) -0.028(3) 0.055(4) -0.020(4)
C29 0.051(3) 0.084(4) 0.070(3) 0.004(3) 0.024(3) -0.018(3)
C31 0.051(3) 0.052(3) 0.047(2) -0.008(2) 0.016(2) -0.009(2)
C32 0.073(3) 0.058(3) 0.067(3) -0.011(3) 0.029(3) -0.004(3)
C33 0.078(4) 0.067(4) 0.101(5) -0.015(4) 0.042(4) 0.006(3)
C34 0.076(4) 0.059(4) 0.104(5) 0.001(3) 0.019(4) 0.007(3)
C35 0.082(4) 0.075(4) 0.070(4) 0.020(3) 0.025(3) -0.001(3)
C36 0.066(3) 0.065(3) 0.058(3) 0.004(2) 0.030(3) -0.005(3)
F32 0.088(2) 0.0645(18) 0.083(2) 0.0001(16) 0.0493(18) 0.0109(16)
F33 0.132(4) 0.098(3) 0.174(4) -0.028(3) 0.100(3) 0.025(3)
F34 0.120(3) 0.076(3) 0.153(4) 0.021(3) 0.028(3) 0.036(2)
F35 0.136(4) 0.116(3) 0.095(3) 0.054(2) 0.056(3) 0.017(3)
F36 0.104(3) 0.107(3) 0.084(2) 0.033(2) 0.065(2) 0.018(2)
Au2 0.05075(13) 0.02797(10) 0.05331(13) 0.000 0.03520(11) 0.000
C41 0.048(3) 0.034(3) 0.036(3) 0.000 0.024(2) 0.000
N42 0.071(2) 0.0295(16) 0.0459(19) 0.0010(14) 0.0366(19) 0.0017(16)
C43 0.116(4) 0.031(2) 0.056(3) -0.0021(19) 0.053(3) 0.002(2)
C51 0.055(2) 0.033(2) 0.0367(19) -0.0011(15) 0.0271(19) -0.0028(17)
C52 0.054(3) 0.053(3) 0.049(2) 0.000(2) 0.030(2) -0.008(2)
C53 0.055(3) 0.061(3) 0.039(2) 0.002(2) 0.019(2) -0.012(2)
C54 0.059(3) 0.051(3) 0.044(2) -0.0011(19) 0.029(2) -0.014(2)
C55 0.054(3) 0.066(3) 0.052(3) 0.002(2) 0.035(2) -0.001(2)
C56 0.052(3) 0.049(2) 0.045(2) 0.0024(19) 0.026(2) 0.0066(19)
C57 0.062(3) 0.122(6) 0.067(4) 0.006(3) 0.037(3) -0.014(3)
C58 0.082(4) 0.093(4) 0.052(3) 0.006(3) 0.042(3) -0.016(3)
C59 0.064(3) 0.100(5) 0.059(3) 0.015(3) 0.024(3) 0.020(3)
C61 0.041(9) 0.030(3) 0.100(7) -0.010(4) 0.043(8) -0.006(4)
C62 0.089(10) 0.050(5) 0.143(10) 0.042(5) 0.093(10) 0.029(6)
C63 0.138(14) 0.063(6) 0.241(13) 0.062(6) 0.132(13) 0.031(8)
C64 0.147(15) 0.030(5) 0.310(15) 0.000(6) 0.142(15) -0.027(7)
C65 0.129(13) 0.042(6) 0.256(14) -0.051(5) 0.104(16) -0.006(8)
C66 0.091(11) 0.046(5) 0.151(10) -0.040(5) 0.081(10) -0.020(6)
F62 0.129(10) 0.089(6) 0.110(6) 0.059(5) 0.090(7) 0.042(7)
F63 0.297(18) 0.100(9) 0.333(16) 0.153(10) 0.252(15) 0.094(9)
F64 0.27(2) 0.030(3) 0.49(3) 0.032(7) 0.23(2) 0.006(6)
F65 0.186(11) 0.059(7) 0.307(16) -0.076(9) 0.140(11) -0.021(7)
F66 0.107(8) 0.111(8) 0.112(7) -0.071(6) 0.066(6) -0.016(7)

loop_
_atom_type_symbol
_atom_type_description
_atom_type_scat_dispersion_real
_atom_type_scat_dispersion_imag
_atom_type_scat_source
C C 0.0033 0.0016 'International Tables Vol C Tables 4.2.6.8 and 6.1.1.4'
H H 0.0000 0.0000 'International Tables Vol C Tables 4.2.6.8 and 6.1.1.4'
N N 0.0061 0.0033 'International Tables Vol C Tables 4.2.6.8 and 6.1.1.4'
F F 0.0171 0.0103 'International Tables Vol C Tables 4.2.6.8 and 6.1.1.4'
Au Au -2.0133 8.8022 'International Tables Vol C Tables 4.2.6.8 and 6.1.1.4'

loop_
_geom_angle_atom_site_label_1
_geom_angle_atom_site_label_2
_geom_angle_atom_site_label_3
_geom_angle
_geom_angle_site_symmetry_1
_geom_angle_site_symmetry_3
C1 Au1 C31 176.52(17) . .
N5 C1 N2 104.1(4) . .
N5 C1 Au1 129.9(3) . .
N2 C1 Au1 125.8(3) . .
C1 N2 C3 111.0(4) . .
C1 N2 C11 122.3(4) . .
C3 N2 C11 126.7(3) . .
C4 C3 N2 106.7(4) . .
C4 C3 H3 126.7 . .
N2 C3 H3 126.7 . .
C3 C4 N5 107.0(4) . .
C3 C4 H4 126.5 . .
N5 C4 H4 126.5 . .
C1 N5 C4 111.2(4) . .
C1 N5 C21 123.3(4) . .
C4 N5 C21 125.5(4) . .
C12 C11 C16 123.4(4) . .
C12 C11 N2 117.6(4) . .
C16 C11 N2 119.0(4) . .
C13 C12 C11 117.2(5) . .
C13 C12 C17 121.2(5) . .
C11 C12 C17 121.6(4) . .
C12 C13 C14 121.8(5) . .
C12 C13 H13 119.1 . .
C14 C13 H13 119.1 . .
C15 C14 C13 117.7(5) . .
C15 C14 C18 121.1(6) . .
C13 C14 C18 121.2(6) . .
C16 C15 C14 123.5(5) . .
C16 C15 H15 118.2 . .
C14 C15 H15 118.2 . .
C15 C16 C11 116.3(4) . .
C15 C16 C19 122.3(5) . .
C11 C16 C19 121.4(4) . .
C12 C17 H17A 109.5 . .
C12 C17 H17B 109.5 . .
H17A C17 H17B 109.5 . .
C12 C17 H17C 109.5 . .
H17A C17 H17C 109.5 . .
H17B C17 H17C 109.5 . .
C14 C18 H18A 109.5 . .
C14 C18 H18B 109.5 . .
H18A C18 H18B 109.5 . .
C14 C18 H18C 109.5 . .
H18A C18 H18C 109.5 . .
H18B C18 H18C 109.5 . .
C16 C19 H19A 109.5 . .
C16 C19 H19B 109.5 . .
H19A C19 H19B 109.5 . .
C16 C19 H19C 109.5 . .
H19A C19 H19C 109.5 . .
H19B C19 H19C 109.5 . .
C22 C21 C26 122.9(4) . .
C22 C21 N5 118.0(4) . .
C26 C21 N5 119.1(4) . .
C21 C22 C23 117.3(5) . .
C21 C22 C27 121.7(4) . .
C23 C22 C27 121.0(5) . .
C24 C23 C22 121.7(5) . .
C24 C23 H23 119.2 . .
C22 C23 H23 119.2 . .
C23 C24 C25 119.0(4) . .
C23 C24 C28 119.8(5) . .
C25 C24 C28 121.3(5) . .
C24 C25 C26 121.9(5) . .
C24 C25 H25 119.1 . .
C26 C25 H25 119.1 . .
C21 C26 C25 117.4(4) . .
C21 C26 C29 121.6(4) . .
C25 C26 C29 121.0(4) . .
C22 C27 H27A 109.5 . .
C22 C27 H27B 109.5 . .
H27A C27 H27B 109.5 . .
C22 C27 H27C 109.5 . .
H27A C27 H27C 109.5 . .
H27B C27 H27C 109.5 . .
C24 C28 H28A 109.5 . .
C24 C28 H28B 109.5 . .
H28A C28 H28B 109.5 . .
C24 C28 H28C 109.5 . .
H28A C28 H28C 109.5 . .
H28B C28 H28C 109.5 . .
C26 C29 H29A 109.5 . .
C26 C29 H29B 109.5 . .
H29A C29 H29B 109.5 . .
C26 C29 H29C 109.5 . .
H29A C29 H29C 109.5 . .
H29B C29 H29C 109.5 . .
C32 C31 C36 114.4(5) . .
C32 C31 Au1 123.2(4) . .
C36 C31 Au1 122.3(4) . .
C31 C32 C33 122.9(6) . .
C31 C32 F32 120.9(5) . .
C33 C32 F32 116.2(5) . .
F33 C33 C34 117.9(6) . .
F33 C33 C32 122.4(7) . .
C34 C33 C32 119.7(6) . .
C33 C34 F34 120.8(7) . .
C33 C34 C35 120.5(6) . .
F34 C34 C35 118.7(7) . .
C34 C35 F35 120.2(6) . .
C34 C35 C36 117.8(6) . .
F35 C35 C36 122.0(6) . .
F36 C36 C31 119.3(5) . .
F36 C36 C35 116.0(5) . .
C31 C36 C35 124.7(6) . .
C41 Au2 C61 173.1(3) . 2
C41 Au2 C61 173.1(3) . .
C61 Au2 C61 13.8(6) 2 .
N42 C41 N42 104.3(5) . 2
N42 C41 Au2 127.8(2) . .
N42 C41 Au2 127.8(2) 2 .
C41 N42 C43 110.7(3) . .
C41 N42 C51 123.7(3) . .
C43 N42 C51 125.5(3) . .
C43 C43 N42 107.1(2) 2 .
C43 C43 H43 126.5 2 .
N42 C43 H43 126.5 . .
C56 C51 C52 122.5(4) . .
C56 C51 N42 119.6(4) . .
C52 C51 N42 117.8(4) . .
C53 C52 C51 117.2(4) . .
C53 C52 C57 121.9(4) . .
C51 C52 C57 120.9(4) . .
C54 C53 C52 121.8(4) . .
C54 C53 H53 119.1 . .
C52 C53 H53 119.1 . .
C53 C54 C55 118.4(4) . .
C53 C54 C58 120.2(4) . .
C55 C54 C58 121.4(4) . .
C56 C55 C54 122.2(4) . .
C56 C55 H55 118.9 . .
C54 C55 H55 118.9 . .
C55 C56 C51 117.8(4) . .
C55 C56 C59 121.0(5) . .
C51 C56 C59 121.2(4) . .
C52 C57 H57A 109.5 . .
C52 C57 H57B 109.5 . .
H57A C57 H57B 109.5 . .
C52 C57 H57C 109.5 . .
H57A C57 H57C 109.5 . .
H57B C57 H57C 109.5 . .
C54 C58 H58A 109.5 . .
C54 C58 H58B 109.5 . .
H58A C58 H58B 109.5 . .
C54 C58 H58C 109.5 . .
H58A C58 H58C 109.5 . .
H58B C58 H58C 109.5 . .
C56 C59 H59A 109.5 . .
C56 C59 H59B 109.5 . .
H59A C59 H59B 109.5 . .
C56 C59 H59C 109.5 . .
H59A C59 H59C 109.5 . .
H59B C59 H59C 109.5 . .
C62 C61 C66 120.0 . .
C62 C61 Au2 120.5(3) . .
C66 C61 Au2 119.5(3) . .
F62 C62 C63 120.9 . .
F62 C62 C61 119.1 . .
C63 C62 C61 120.0 . .
F63 C63 C64 120.0 . .
F63 C63 C62 119.9 . .
C64 C63 C62 120.0 . .
F64 C64 C63 116.5 . .
F64 C64 C65 123.4 . .
C63 C64 C65 120.0 . .
C66 C65 C64 120.0 . .
C66 C65 F65 121.6 . .
C64 C65 F65 118.3 . .
C65 C66 C61 120.0 . .
C65 C66 F66 115.2 . .
C61 C66 F66 124.7 . .

loop_
_geom_bond_atom_site_label_1
_geom_bond_atom_site_label_2
_geom_bond_distance
_geom_bond_site_symmetry_2
Au1 C1 2.001(4) .
Au1 C31 2.034(5) .
C1 N5 1.350(6) .
C1 N2 1.358(5) .
N2 C3 1.380(6) .
N2 C11 1.444(5) .
C3 C4 1.336(6) .
C3 H3 0.9500 .
C4 N5 1.376(6) .
C4 H4 0.9500 .
N5 C21 1.445(5) .
C11 C12 1.388(6) .
C11 C16 1.398(6) .
C12 C13 1.385(7) .
C12 C17 1.495(7) .
C13 C14 1.393(8) .
C13 H13 0.9500 .
C14 C15 1.385(8) .
C14 C18 1.508(8) .
C15 C16 1.368(7) .
C15 H15 0.9500 .
C16 C19 1.509(7) .
C17 H17A 0.9800 .
C17 H17B 0.9800 .
C17 H17C 0.9800 .
C18 H18A 0.9800 .
C18 H18B 0.9800 .
C18 H18C 0.9800 .
C19 H19A 0.9800 .
C19 H19B 0.9800 .
C19 H19C 0.9800 .
C21 C22 1.380(6) .
C21 C26 1.382(6) .
C22 C23 1.400(7) .
C22 C27 1.504(7) .
C23 C24 1.364(7) .
C23 H23 0.9500 .
C24 C25 1.381(7) .
C24 C28 1.534(7) .
C25 C26 1.385(6) .
C25 H25 0.9500 .
C26 C29 1.507(6) .
C27 H27A 0.9800 .
C27 H27B 0.9800 .
C27 H27C 0.9800 .
C28 H28A 0.9800 .
C28 H28B 0.9800 .
C28 H28C 0.9800 .
C29 H29A 0.9800 .
C29 H29B 0.9800 .
C29 H29C 0.9800 .
C31 C32 1.377(7) .
C31 C36 1.381(7) .
C32 C33 1.391(8) .
C32 F32 1.485(6) .
C33 F33 1.349(7) .
C33 C34 1.359(10) .
C34 F34 1.366(7) .
C34 C35 1.367(10) .
C35 F35 1.378(7) .
C35 C36 1.386(8) .
C36 F36 1.359(6) .
Au2 C41 1.996(5) .
Au2 C61 2.045(3) 2
Au2 C61 2.045(3) .
C41 N42 1.348(4) .
C41 N42 1.348(5) 2
N42 C43 1.380(5) .
N42 C51 1.444(5) .
C43 C43 1.319(9) 2
C43 H43 0.9500 .
C51 C56 1.387(6) .
C51 C52 1.390(6) .
C52 C53 1.390(6) .
C52 C57 1.515(7) .
C53 C54 1.381(6) .
C53 H53 0.9500 .
C54 C55 1.387(6) .
C54 C58 1.515(6) .
C55 C56 1.367(6) .
C55 H55 0.9500 .
C56 C59 1.505(7) .
C57 H57A 0.9800 .
C57 H57B 0.9800 .
C57 H57C 0.9800 .
C58 H58A 0.9800 .
C58 H58B 0.9800 .
C58 H58C 0.9800 .
C59 H59A 0.9800 .
C59 H59B 0.9800 .
C59 H59C 0.9800 .
C61 C62 1.3900 .
C61 C66 1.3900 .
C62 F62 1.2299 .
C62 C63 1.3900 .
C63 F63 1.2554 .
C63 C64 1.3900 .
C64 F64 1.3056 .
C64 C65 1.3900 .
C65 C66 1.3900 .
C65 F65 1.5042 .
C66 F66 1.4085 .

loop_
_geom_torsion_atom_site_label_1
_geom_torsion_atom_site_label_2
_geom_torsion_atom_site_label_3
_geom_torsion_atom_site_label_4
_geom_torsion
_geom_torsion_site_symmetry_1
_geom_torsion_site_symmetry_4
C31 Au1 C1 N5 117(3) . .
C31 Au1 C1 N2 -59(3) . .
N5 C1 N2 C3 0.2(5) . .
Au1 C1 N2 C3 176.5(3) . .
N5 C1 N2 C11 178.6(4) . .
Au1 C1 N2 C11 -5.1(6) . .
C1 N2 C3 C4 0.5(5) . .
C11 N2 C3 C4 -177.7(4) . .
N2 C3 C4 N5 -1.1(5) . .
N2 C1 N5 C4 -0.9(5) . .
Au1 C1 N5 C4 -177.0(3) . .
N2 C1 N5 C21 -179.3(4) . .
Au1 C1 N5 C21 4.6(6) . .
C3 C4 N5 C1 1.3(5) . .
C3 C4 N5 C21 179.6(4) . .
C1 N2 C11 C12 -99.7(5) . .
C3 N2 C11 C12 78.4(6) . .
C1 N2 C11 C16 79.4(5) . .
C3 N2 C11 C16 -102.5(5) . .
C16 C11 C12 C13 -0.7(7) . .
N2 C11 C12 C13 178.3(4) . .
C16 C11 C12 C17 -178.8(5) . .
N2 C11 C12 C17 0.2(6) . .
C11 C12 C13 C14 -0.7(7) . .
C17 C12 C13 C14 177.4(5) . .
C12 C13 C14 C15 2.2(8) . .
C12 C13 C14 C18 -178.0(5) . .
C13 C14 C15 C16 -2.4(8) . .
C18 C14 C15 C16 177.7(6) . .
C14 C15 C16 C11 1.1(8) . .
C14 C15 C16 C19 -179.9(5) . .
C12 C11 C16 C15 0.5(7) . .
N2 C11 C16 C15 -178.5(4) . .
C12 C11 C16 C19 -178.5(5) . .
N2 C11 C16 C19 2.5(7) . .
C1 N5 C21 C22 86.6(6) . .
C4 N5 C21 C22 -91.5(6) . .
C1 N5 C21 C26 -91.9(5) . .
C4 N5 C21 C26 90.0(6) . .
C26 C21 C22 C23 1.2(9) . .
N5 C21 C22 C23 -177.3(5) . .
C26 C21 C22 C27 179.2(6) . .
N5 C21 C22 C27 0.8(9) . .
C21 C22 C23 C24 -0.2(10) . .
C27 C22 C23 C24 -178.3(6) . .
C22 C23 C24 C25 -0.9(10) . .
C22 C23 C24 C28 178.0(6) . .
C23 C24 C25 C26 1.3(9) . .
C28 C24 C25 C26 -177.6(5) . .
C22 C21 C26 C25 -0.8(8) . .
N5 C21 C26 C25 177.6(4) . .
C22 C21 C26 C29 -177.8(5) . .
N5 C21 C26 C29 0.6(7) . .
C24 C25 C26 C21 -0.4(8) . .
C24 C25 C26 C29 176.6(5) . .
C1 Au1 C31 C32 42(3) . .
C1 Au1 C31 C36 -134(3) . .
C36 C31 C32 C33 0.8(8) . .
Au1 C31 C32 C33 -174.7(4) . .
C36 C31 C32 F32 -178.8(4) . .
Au1 C31 C32 F32 5.7(7) . .
C31 C32 C33 F33 178.8(5) . .
F32 C32 C33 F33 -1.6(8) . .
C31 C32 C33 C34 -0.8(9) . .
F32 C32 C33 C34 178.8(5) . .
F33 C33 C34 F34 1.1(10) . .
C32 C33 C34 F34 -179.3(5) . .
F33 C33 C34 C35 -178.9(6) . .
C32 C33 C34 C35 0.7(10) . .
C33 C34 C35 F35 179.7(6) . .
F34 C34 C35 F35 -0.4(10) . .
C33 C34 C35 C36 -0.7(10) . .
F34 C34 C35 C36 179.3(5) . .
C32 C31 C36 F36 179.9(5) . .
Au1 C31 C36 F36 -4.7(7) . .
C32 C31 C36 C35 -0.8(8) . .
Au1 C31 C36 C35 174.7(5) . .
C34 C35 C36 F36 -179.9(6) . .
F35 C35 C36 F36 -0.2(8) . .
C34 C35 C36 C31 0.7(9) . .
F35 C35 C36 C31 -179.6(5) . .
C61 Au2 C41 N42 135(4) 2 .
C61 Au2 C41 N42 -45(4) . .
C61 Au2 C41 N42 -45(4) 2 2
C61 Au2 C41 N42 135(4) . 2
N42 C41 N42 C43 0.2(3) 2 .
Au2 C41 N42 C43 -179.8(3) . .
N42 C41 N42 C51 -178.1(5) 2 .
Au2 C41 N42 C51 1.9(5) . .
C41 N42 C43 C43 -0.6(8) . 2
C51 N42 C43 C43 177.7(5) . 2
C41 N42 C51 C56 -94.3(5) . .
C43 N42 C51 C56 87.7(6) . .
C41 N42 C51 C52 86.2(5) . .
C43 N42 C51 C52 -91.9(6) . .
C56 C51 C52 C53 -0.9(6) . .
N42 C51 C52 C53 178.7(4) . .
C56 C51 C52 C57 177.9(5) . .
N42 C51 C52 C57 -2.6(6) . .
C51 C52 C53 C54 -0.9(7) . .
C57 C52 C53 C54 -179.6(5) . .
C52 C53 C54 C55 2.0(7) . .
C52 C53 C54 C58 -177.3(5) . .
C53 C54 C55 C56 -1.4(7) . .
C58 C54 C55 C56 177.8(5) . .
C54 C55 C56 C51 -0.2(7) . .
C54 C55 C56 C59 -179.3(5) . .
C52 C51 C56 C55 1.4(6) . .
N42 C51 C56 C55 -178.2(4) . .
C52 C51 C56 C59 -179.5(4) . .
N42 C51 C56 C59 0.9(6) . .
C41 Au2 C61 C62 28(4) . .
C61 Au2 C61 C62 -152(4) 2 .
C41 Au2 C61 C66 -154(3) . .
C61 Au2 C61 C66 26(3) 2 .
C66 C61 C62 F62 179.6 . .
Au2 C61 C62 F62 -2.7(9) . .
C66 C61 C62 C63 0.0 . .
Au2 C61 C62 C63 177.7(9) . .
F62 C62 C63 F63 3.7 . .
C61 C62 C63 F63 -176.8 . .
F62 C62 C63 C64 -179.5 . .
C61 C62 C63 C64 0.0 . .
F63 C63 C64 F64 -7.5 . .
C62 C63 C64 F64 175.7 . .
F63 C63 C64 C65 176.8 . .
C62 C63 C64 C65 0.0 . .
F64 C64 C65 C66 -175.4 . .
C63 C64 C65 C66 0.0 . .
F64 C64 C65 F65 6.3 . .
C63 C64 C65 F65 -178.3 . .
C64 C65 C66 C61 0.0 . .
F65 C65 C66 C61 178.3 . .
C64 C65 C66 F66 -176.7 . .
F65 C65 C66 F66 1.5 . .
C62 C61 C66 C65 0.0 . .
Au2 C61 C66 C65 -177.7(9) . .
C62 C61 C66 F66 176.4 . .
Au2 C61 C66 F66 -1.4(9) . .
